data_4086566
loop_
_publ_author_name
'Batke, Sonja'
'Sietzen, Malte'
'Merz, Lukas'
'Wadepohl, Hubert'
'Ballmann, Joachim'

_publ_section_title
;
 Closely Related Benzylene-Linked Diamidophosphine Scaffolds and Their
 Zirconium and Hafnium Complexes: How Small Changes of the Ligand Result
 in Different Complex Stabilities and Reactivities
;
_journal_issue 13
_journal_name_full Organometallics
_journal_page_first 2294
_journal_paper_doi 10.1021/acs.organomet.6b00384
_journal_volume 35
_journal_year 2016
_chemical_formula_moiety 'C46 H41 N2 P Zr'
_chemical_formula_sum 'C53 H49 N2 P Zr'
_chemical_formula_weight 836.13
_chemical_properties_physical 'air-sensitive, moisture-sensitive'
_space_group_crystal_system triclinic
_space_group_IT_number 2
_space_group_name_Hall '-P 1'
_space_group_name_H-M_alt 'P -1'
_symmetry_cell_setting triclinic
_symmetry_Int_Tables_number 2
_symmetry_space_group_name_Hall '-P 1'
_symmetry_space_group_name_H-M 'P -1'
_atom_sites_solution_hydrogens mixed
_atom_sites_solution_primary iterative
_atom_sites_solution_secondary difmap
_audit_block_code ba_sb59
_audit_creation_date 2016-04-22
_audit_creation_method
;
Olex2 1.2
(compiled 2016.02.16 svn.r3265 for OlexSys, GUI svn.r5155)
;
_audit_update_record '22.04.2016 17:46:00 CEST UTC+02:00  encif 1.45'
_cell_angle_alpha 67.695(2)
_cell_angle_beta 86.916(2)
_cell_angle_gamma 86.495(2)
_cell_formula_units_Z 2
_cell_length_a 10.2300(3)
_cell_length_b 13.3848(3)
_cell_length_c 16.6135(3)
_cell_measurement_reflns_used 11353
_cell_measurement_temperature 120(1)
_cell_measurement_theta_max 30.3970
_cell_measurement_theta_min 3.1780
_cell_volume 2099.53(9)
_computing_cell_refinement 'CrysAlisPro 1.171.38.41p (Rigaku OD, 2015)'
_computing_data_collection 'CrysAlisPro 1.171.38.41p (Rigaku OD, 2015)'
_computing_data_reduction 'CrysAlisPro 1.171.38.41p (Rigaku OD, 2015)'
_computing_molecular_graphics 'Olex2 (Dolomanov et al., 2009)'
_computing_publication_material 'encif (Wadepohl, 2009-15); encifer 1.5 (CCDC, 2014)'
_computing_structure_refinement 'ShelXL (Sheldrick, 2015)'
_computing_structure_solution 'SUPERFLIP (Palatinus, 2007-2009)'
_diffrn_ambient_environment perfluoro
_diffrn_ambient_temperature 120(1)
_diffrn_detector 'CCD plate'
_diffrn_detector_area_resol_mean 15.9241
_diffrn_detector_type Eos
_diffrn_measured_fraction_theta_full 0.998
_diffrn_measured_fraction_theta_max 0.998
_diffrn_measurement_details
;
List of Runs (angles in degrees, time in seconds):

--------------------------------------------------------------------------
  1  \w    -46.00 -21.00   0.50   17.50    --    4.00 113.00  26.27   50
  2  \w    -43.00  19.00   0.50   17.50    --   27.02 -80.00  61.31  124
  3  \w      2.00  35.00   0.50   17.50    --   27.02  38.00-180.00   66
  4  \w    -43.00  59.00   0.50   17.50    --   27.02 -80.00-159.94  204
  5  \w     -3.00  85.00   0.50   17.50    --   27.02  77.00 150.00  176
  6  \w     -4.00  24.00   0.50   17.50    --   27.02  80.00-118.60   56
  7  \w     33.00  59.00   0.50   17.50    --   27.02 -80.00  61.31   52
  8  \w     -2.00  90.00   0.50   17.50    --   27.02  77.00  30.00  184
  9  \w      8.00  95.00   0.50   17.50    --   27.02  57.00 -90.00  174
 10  \w     41.00  96.00   0.50   17.50    --   27.02  57.00 -30.00  110
 11  \w    -43.00  59.00   0.50   17.50    --   27.02 -80.00 -42.89  204
 12  \w    -43.00  -3.00   0.50   17.50    --   27.02 -76.00  22.00   80
 13  \w     22.00  57.00   0.50   17.50    --   27.02 -76.00  22.00   70
 14  \w     18.00  45.00   0.50   17.50    --   27.02  57.00 120.00   54
 15  \w     19.00  56.00   0.50   17.50    --   27.02 -77.00-120.00   74
 16  \w      8.00  47.00   0.50   17.50    --   27.02  77.00 -60.00   78
 17  \w    -42.00   2.00   0.50   17.50    --   27.02 -77.00 -90.00   88
 18  \w     29.00  56.00   0.50   17.50    --   27.02 -77.00 -90.00   54
 19  \w    -28.00  59.00   0.50   17.50    --   28.00 -79.00 116.14  174
;
_diffrn_measurement_device 'four-circle diffractometer'
_diffrn_measurement_device_type 'Agilent SuperNova, Dual, Cu at zero, Eos'
_diffrn_measurement_method '\w scans'
_diffrn_measurement_specimen_support 'polyimid foil'
_diffrn_orient_matrix_type 'CrysAlisPro convention (1999,Acta A55,543-557)'
_diffrn_orient_matrix_UB_11 -0.0538531000
_diffrn_orient_matrix_UB_12 -0.0322807000
_diffrn_orient_matrix_UB_13 0.0028710000
_diffrn_orient_matrix_UB_21 -0.0236426000
_diffrn_orient_matrix_UB_22 0.0077273000
_diffrn_orient_matrix_UB_23 0.0382410000
_diffrn_orient_matrix_UB_31 -0.0370349000
_diffrn_orient_matrix_UB_32 0.0467491000
_diffrn_orient_matrix_UB_33 -0.0257156000
_diffrn_radiation_monochromator mirror
_diffrn_radiation_probe x-ray
_diffrn_radiation_type 'Mo K\a'
_diffrn_radiation_wavelength 0.71073
_diffrn_reflns_av_R_equivalents 0.0591
_diffrn_reflns_av_unetI/netI 0.0541
_diffrn_reflns_Laue_measured_fraction_full 0.998
_diffrn_reflns_Laue_measured_fraction_max 0.998
_diffrn_reflns_limit_h_max 14
_diffrn_reflns_limit_h_min -14
_diffrn_reflns_limit_k_max 19
_diffrn_reflns_limit_k_min -19
_diffrn_reflns_limit_l_max 23
_diffrn_reflns_limit_l_min -23
_diffrn_reflns_number 50443
_diffrn_reflns_point_group_measured_fraction_full 0.998
_diffrn_reflns_point_group_measured_fraction_max 0.998
_diffrn_reflns_theta_full 25.242
_diffrn_reflns_theta_max 30.536
_diffrn_reflns_theta_min 3.051
_diffrn_source 'microfocus X-Ray tube'
_diffrn_source_type 'Agilent SuperNova (Mo) X-ray Source'
_exptl_absorpt_coefficient_mu 0.339
_exptl_absorpt_correction_T_max 0.974
_exptl_absorpt_correction_T_min 0.948
_exptl_absorpt_correction_type gaussian
_exptl_absorpt_process_details
;
CrysAlisPro 1.171.38.41p (Rigaku Oxford Diffraction, 2015)
Numerical absorption correction based on gaussian integration over
            a multifaceted crystal model
Empirical absorption correction using spherical harmonics,
 implemented in SCALE3 ABSPACK scaling algorithm.
;
_exptl_crystal_colour yellow
_exptl_crystal_colour_primary yellow
_exptl_crystal_density_diffrn 1.323
_exptl_crystal_description irregular
_exptl_crystal_F_000 872
_exptl_crystal_size_max 0.199
_exptl_crystal_size_mid 0.128
_exptl_crystal_size_min 0.090
_refine_diff_density_max 0.748
_refine_diff_density_min -0.827
_refine_diff_density_rms 0.070
_refine_ls_extinction_method none
_refine_ls_goodness_of_fit_ref 1.028
_refine_ls_hydrogen_treatment mixed
_refine_ls_matrix_type full
_refine_ls_number_parameters 488
_refine_ls_number_reflns 12819
_refine_ls_number_restraints 72
_refine_ls_restrained_S_all 1.028
_refine_ls_R_factor_all 0.0603
_refine_ls_R_factor_gt 0.0419
_refine_ls_shift/su_max 0.002
_refine_ls_shift/su_mean 0.000
_refine_ls_structure_factor_coef Fsqd
_refine_ls_weighting_details 'w=1/[\s^2^(Fo^2^)+(0.0459P)^2^+0.4483P] where P=(Fo^2^+2Fc^2^)/3'
_refine_ls_weighting_scheme calc
_refine_ls_wR_factor_gt 0.0942
_refine_ls_wR_factor_ref 0.1027
_reflns_Friedel_coverage 0.000
_reflns_number_gt 10056
_reflns_number_total 12819
_reflns_threshold_expression 'I > 2\s(I)'
_cod_data_source_file om6b00384_si_002.cif
_cod_data_source_block ba_sb59_sq
_cod_depositor_comments 'Adding full bibliography for 4086549--4086572.cif.'
_cod_database_code 4086566
_audit_block_refno 2707
_audit_block_usercomment 'sb387, irregular, yellow'
_chemical_oxdiff_formula 'C46 H41 N2 P Zr C7 H8'
_chemical_oxdiff_usercomment 'sb387, irregular, yellow'
_shelx_space_group_comment
;
The symmetry employed for this shelxl refinement is uniquely defined
by the following loop, which should always be used as a source of
symmetry information in preference to the above space-group names.
They are only intended as comments.
;
_shelx_estimated_absorpt_t_max 0.967
_shelx_estimated_absorpt_t_min 0.967
_reflns_odcompleteness_completeness 99.88
_reflns_odcompleteness_iscentric 1
_reflns_odcompleteness_theta 30.44
_shelxl_version_number 2014/7
_olex2_refinement_description
;
1. Fixed Uiso
 At 1.2 times of:
  All C(H) groups, All C(H,H) groups
2. Rigid body (RIGU) restrains
 C27A, C28A, C29A, C30A, C31A, C32A, C27B, C28B, C29B, C30B, C31B, C32B
 with sigma for 1-2 distances of 0.004 and sigma for 1-3 distances of 0.004
3. Others
 Sof(C27B)=Sof(C28B)=Sof(H28B)=Sof(C29B)=Sof(H29B)=Sof(C30B)=Sof(H30B)=
 Sof(C31B)=Sof(H31B)=Sof(C32B)=Sof(H32B)=1-FVAR(1)
 Sof(C27A)=Sof(C28A)=Sof(H28A)=Sof(C29A)=Sof(H29A)=Sof(C30A)=Sof(H30A)=
 Sof(C31A)=Sof(H31A)=Sof(C32A)=Sof(H32A)=FVAR(1)
4.a Secondary CH2 refined with riding coordinates:
 C1(H1A,H1B), C14(H14A,H14B), C40(H40A,H40B)
4.b Aromatic/amide H refined with riding coordinates:
 C4(H4), C5(H5), C6(H6), C7(H7), C9(H9), C10(H10), C11(H11), C12(H12),
 C13(H13), C17(H17), C18(H18), C19(H19), C20(H20), C22(H22), C23(H23), C24(H24),
  C25(H25), C26(H26), C35(H35), C36(H36), C37(H37), C38(H38), C39(H39),
 C42(H42), C43(H43), C44(H44), C45(H45), C46(H46), C28A(H28A), C29A(H29A),
 C30A(H30A), C31A(H31A), C32A(H32A), C28B(H28B), C29B(H29B), C30B(H30B),
 C31B(H31B), C32B(H32B)
4.c Fitted hexagon refined as free rotating group:
 C27A(C28A,C29A,C30A,C31A,C32A), C27B(C28B,C29B,C30B,C31B,C32B)
;
_olex2_submission_special_instructions 'No special instructions were received'
_oxdiff_exptl_absorpt_empirical_details
;
Empirical correction (ABSPACK) includes:
- Absorption correction using spherical harmonics
- Frame scaling
- Detector area scaling
;
_oxdiff_exptl_absorpt_empirical_full_max 1.484
_oxdiff_exptl_absorpt_empirical_full_min 0.779
_cell_oxdiff_length_a 10.2300(3)
_cell_oxdiff_length_b 13.3848(3)
_cell_oxdiff_length_c 16.6135(3)
_cell_oxdiff_angle_alpha 67.695(2)
_cell_oxdiff_angle_beta 86.916(2)
_cell_oxdiff_angle_gamma 86.495(2)
_cell_oxdiff_volume 2099.53(9)
_cell_oxdiff_measurement_reflns_used 11353
_platon_squeeze_void_probe_radius 1.20

loop_
_symmetry_equiv_pos_as_xyz
'x, y, z'
'-x, -y, -z'

loop_
_atom_site_label
_atom_site_type_symbol
_atom_site_fract_x
_atom_site_fract_y
_atom_site_fract_z
_atom_site_U_iso_or_equiv
_atom_site_adp_type
_atom_site_occupancy
_atom_site_site_symmetry_order
_atom_site_calc_flag
_atom_site_refinement_flags_posn
_atom_site_refinement_flags_adp
_atom_site_refinement_flags_occupancy
_atom_site_disorder_assembly
_atom_site_disorder_group
Zr Zr 0.63966(2) 0.86615(2) 0.29425(2) 0.02022(5) Uani 1 1 d . . . . .
P P 0.90616(4) 0.80335(4) 0.26598(3) 0.02018(9) Uani 1 1 d . . . . .
N1 N 0.73203(14) 0.92768(12) 0.37284(9) 0.0218(3) Uani 1 1 d . . . . .
N2 N 0.63636(14) 0.69878(12) 0.33171(9) 0.0229(3) Uani 1 1 d . . . . .
C1 C 0.99553(17) 0.87056(15) 0.32319(12) 0.0239(4) Uani 1 1 d . . . . .
H1A H 0.9814 0.8340 0.3869 0.029 Uiso 1 1 calc R . . . .
H1B H 1.0906 0.8674 0.3093 0.029 Uiso 1 1 calc R . . . .
C2 C 0.94445(17) 0.98630(15) 0.29357(11) 0.0226(3) Uani 1 1 d . . . . .
C3 C 0.81724(17) 1.01124(15) 0.31957(11) 0.0222(3) Uani 1 1 d . . . . .
C4 C 0.7698(2) 1.11881(16) 0.29031(12) 0.0293(4) Uani 1 1 d . . . . .
H4 H 0.6849 1.1360 0.3088 0.035 Uiso 1 1 calc R . . . .
C5 C 0.8464(2) 1.20108(16) 0.23421(13) 0.0356(5) Uani 1 1 d . . . . .
H5 H 0.8138 1.2741 0.2147 0.043 Uiso 1 1 calc R . . . .
C6 C 0.9697(2) 1.17625(17) 0.20695(12) 0.0351(5) Uani 1 1 d . . . . .
H6 H 1.0212 1.2321 0.1677 0.042 Uiso 1 1 calc R . . . .
C7 C 1.0186(2) 1.06980(17) 0.23670(12) 0.0292(4) Uani 1 1 d . . . . .
H7 H 1.1039 1.0537 0.2180 0.035 Uiso 1 1 calc R . . . .
C8 C 0.73799(17) 0.89537(14) 0.46480(11) 0.0219(3) Uani 1 1 d . . . . .
C9 C 0.85308(18) 0.89932(15) 0.50560(11) 0.0241(4) Uani 1 1 d . . . . .
H9 H 0.9296 0.9275 0.4714 0.029 Uiso 1 1 calc R . . . .
C10 C 0.8555(2) 0.86222(16) 0.59553(12) 0.0299(4) Uani 1 1 d . . . . .
H10 H 0.9344 0.8640 0.6225 0.036 Uiso 1 1 calc R . . . .
C11 C 0.7448(2) 0.82261(17) 0.64659(13) 0.0335(4) Uani 1 1 d . . . . .
H11 H 0.7476 0.7972 0.7082 0.040 Uiso 1 1 calc R . . . .
C12 C 0.6301(2) 0.82041(17) 0.60712(13) 0.0346(5) Uani 1 1 d . . . . .
H12 H 0.5535 0.7938 0.6418 0.042 Uiso 1 1 calc R . . . .
C13 C 0.62637(19) 0.85713(16) 0.51648(13) 0.0297(4) Uani 1 1 d . . . . .
H13 H 0.5468 0.8560 0.4899 0.036 Uiso 1 1 calc R . . . .
C14 C 0.91968(18) 0.65954(15) 0.33835(12) 0.0247(4) Uani 1 1 d . . . . .
H14A H 0.8933 0.6146 0.3069 0.030 Uiso 1 1 calc R . . . .
H14B H 1.0120 0.6393 0.3547 0.030 Uiso 1 1 calc R . . . .
C15 C 0.83411(17) 0.63712(14) 0.41971(11) 0.0219(3) Uani 1 1 d . . . . .
C16 C 0.69648(17) 0.65083(14) 0.41512(11) 0.0213(3) Uani 1 1 d . . . . .
C17 C 0.61946(18) 0.62304(15) 0.49142(12) 0.0265(4) Uani 1 1 d . . . . .
H17 H 0.5267 0.6301 0.4883 0.032 Uiso 1 1 calc R . . . .
C18 C 0.6768(2) 0.58500(16) 0.57225(13) 0.0312(4) Uani 1 1 d . . . . .
H18 H 0.6235 0.5649 0.6241 0.037 Uiso 1 1 calc R . . . .
C19 C 0.8119(2) 0.57666(16) 0.57666(12) 0.0298(4) Uani 1 1 d . . . . .
H19 H 0.8517 0.5534 0.6315 0.036 Uiso 1 1 calc R . . . .
C20 C 0.88920(18) 0.60226(15) 0.50095(12) 0.0261(4) Uani 1 1 d . . . . .
H20 H 0.9819 0.5958 0.5048 0.031 Uiso 1 1 calc R . . . .
C21 C 0.61404(17) 0.63142(16) 0.28696(12) 0.0252(4) Uani 1 1 d . . . . .
C22 C 0.5702(2) 0.67761(19) 0.20124(14) 0.0382(5) Uani 1 1 d . . . . .
H22 H 0.5563 0.7538 0.1743 0.046 Uiso 1 1 calc R . . . .
C23 C 0.5472(3) 0.6129(2) 0.15580(16) 0.0490(6) Uani 1 1 d . . . . .
H23 H 0.5181 0.6454 0.0978 0.059 Uiso 1 1 calc R . . . .
C24 C 0.5658(2) 0.5022(2) 0.19310(16) 0.0460(6) Uani 1 1 d . . . . .
H24 H 0.5485 0.4585 0.1616 0.055 Uiso 1 1 calc R . . . .
C25 C 0.6100(2) 0.4559(2) 0.27684(16) 0.0404(5) Uani 1 1 d . . . . .
H25 H 0.6243 0.3797 0.3029 0.048 Uiso 1 1 calc R . . . .
C26 C 0.6340(2) 0.51962(17) 0.32351(14) 0.0322(4) Uani 1 1 d . . . . .
H26 H 0.6644 0.4863 0.3811 0.039 Uiso 1 1 calc R . . . .
C33 C 0.41640(18) 0.89681(17) 0.29932(13) 0.0264(4) Uani 1 1 d . . . . .
H33A H 0.403(2) 0.9661(19) 0.2854(14) 0.032 Uiso 1 1 d R . . . .
H33B H 0.392(2) 0.8781(17) 0.2539(15) 0.032 Uiso 1 1 d R . . . .
C34 C 0.34051(16) 0.83340(15) 0.37868(11) 0.0222(3) Uani 1 1 d . . . . .
C35 C 0.29488(18) 0.87837(16) 0.43919(12) 0.0258(4) Uani 1 1 d . . . . .
H35 H 0.3143 0.9507 0.4294 0.031 Uiso 1 1 calc R . . . .
C36 C 0.22172(19) 0.81921(17) 0.51338(13) 0.0300(4) Uani 1 1 d . . . . .
H36 H 0.1915 0.8517 0.5532 0.036 Uiso 1 1 calc R . . . .
C37 C 0.19281(19) 0.71386(17) 0.52958(13) 0.0313(4) Uani 1 1 d . . . . .
H37 H 0.1425 0.6736 0.5801 0.038 Uiso 1 1 calc R . . . .
C38 C 0.23850(18) 0.66750(16) 0.47079(13) 0.0281(4) Uani 1 1 d . . . . .
H38 H 0.2199 0.5948 0.4815 0.034 Uiso 1 1 calc R . . . .
C39 C 0.31058(17) 0.72601(15) 0.39698(12) 0.0240(4) Uani 1 1 d . . . . .
H39 H 0.3406 0.6927 0.3577 0.029 Uiso 1 1 calc R . . . .
C40 C 0.64695(18) 0.97727(16) 0.15015(12) 0.0274(4) Uani 1 1 d . . . . .
H40A H 0.7286 1.0173 0.1382 0.033 Uiso 1 1 calc R . . . .
H40B H 0.6526 0.9315 0.1151 0.033 Uiso 1 1 calc R . . . .
C41 C 0.53478(18) 1.05752(17) 0.11906(11) 0.0301(4) Uani 1 1 d . . . . .
C42 C 0.5324(2) 1.15770(18) 0.12664(13) 0.0378(5) Uani 1 1 d . . . . .
H42 H 0.6064 1.1777 0.1483 0.045 Uiso 1 1 calc R . . . .
C43 C 0.4237(3) 1.2290(2) 0.10311(17) 0.0570(8) Uani 1 1 d . . . . .
H43 H 0.4242 1.2971 0.1086 0.068 Uiso 1 1 calc R . . . .
C44 C 0.3146(3) 1.2011(3) 0.07175(17) 0.0724(11) Uani 1 1 d . . . . .
H44 H 0.2394 1.2489 0.0569 0.087 Uiso 1 1 calc R . . . .
C45 C 0.3167(2) 1.1033(3) 0.06241(15) 0.0638(9) Uani 1 1 d . . . . .
H45 H 0.2427 1.0842 0.0400 0.077 Uiso 1 1 calc R . . . .
C46 C 0.4245(2) 1.0323(2) 0.08504(13) 0.0446(6) Uani 1 1 d . . . . .
H46 H 0.4239 0.9654 0.0775 0.053 Uiso 1 1 calc R . . . .
C27A C 1.0158(3) 0.8109(3) 0.17278(14) 0.0249(15) Uani 0.682(10) 1 d . U P A 1
C28A C 1.1417(3) 0.7638(4) 0.18561(16) 0.0358(10) Uani 0.682(10) 1 d G U P A 1
H28A H 1.1717 0.7268 0.2430 0.043 Uiso 0.682(10) 1 calc R . P A 1
C29A C 1.2239(2) 0.7706(3) 0.1145(2) 0.0375(10) Uani 0.682(10) 1 d G U P A 1
H29A H 1.3100 0.7384 0.1232 0.045 Uiso 0.682(10) 1 calc R . P A 1
C30A C 1.1801(4) 0.8246(3) 0.03048(19) 0.0401(11) Uani 0.682(10) 1 d G U P A 1
H30A H 1.2362 0.8293 -0.0182 0.048 Uiso 0.682(10) 1 calc R . P A 1
C31A C 1.0541(5) 0.8718(5) 0.01764(13) 0.064(2) Uani 0.682(10) 1 d G U P A 1
H31A H 1.0242 0.9087 -0.0398 0.077 Uiso 0.682(10) 1 calc R . P A 1
C32A C 0.9720(4) 0.8650(4) 0.08879(18) 0.0469(14) Uani 0.682(10) 1 d G U P A 1
H32A H 0.8859 0.8972 0.0800 0.056 Uiso 0.682(10) 1 calc R . P A 1
C27B C 1.0041(7) 0.8109(6) 0.1704(3) 0.022(3) Uani 0.318(10) 1 d . U P A 2
C28B C 1.1398(7) 0.8148(11) 0.1659(6) 0.051(3) Uani 0.318(10) 1 d G U P A 2
H28B H 1.1851 0.8159 0.2140 0.061 Uiso 0.318(10) 1 calc R . P A 2
C29B C 1.2093(6) 0.8172(10) 0.0910(7) 0.050(3) Uani 0.318(10) 1 d G U P A 2
H29B H 1.3021 0.8199 0.0879 0.061 Uiso 0.318(10) 1 calc R . P A 2
C30B C 1.1431(7) 0.8156(6) 0.0206(4) 0.037(2) Uani 0.318(10) 1 d G U P A 2
H30B H 1.1906 0.8172 -0.0305 0.044 Uiso 0.318(10) 1 calc R . P A 2
C31B C 1.0073(7) 0.8117(11) 0.0252(4) 0.054(3) Uani 0.318(10) 1 d G U P A 2
H31B H 0.9620 0.8106 -0.0229 0.065 Uiso 0.318(10) 1 calc R . P A 2
C32B C 0.9378(5) 0.8093(10) 0.1000(4) 0.041(2) Uani 0.318(10) 1 d G U P A 2
H32B H 0.8450 0.8066 0.1031 0.049 Uiso 0.318(10) 1 calc R . P A 2

loop_
_atom_site_aniso_label
_atom_site_aniso_U_11
_atom_site_aniso_U_22
_atom_site_aniso_U_33
_atom_site_aniso_U_23
_atom_site_aniso_U_13
_atom_site_aniso_U_12
Zr 0.01708(8) 0.02786(10) 0.01718(8) -0.01006(6) -0.00123(6) -0.00095(6)
P 0.0179(2) 0.0258(2) 0.0184(2) -0.01015(17) -0.00056(16) -0.00040(17)
N1 0.0199(7) 0.0272(8) 0.0205(7) -0.0114(6) -0.0014(5) -0.0011(6)
N2 0.0202(7) 0.0295(8) 0.0204(7) -0.0108(6) -0.0016(5) -0.0025(6)
C1 0.0204(8) 0.0319(10) 0.0236(8) -0.0151(7) -0.0038(7) 0.0004(7)
C2 0.0246(9) 0.0296(9) 0.0174(8) -0.0125(7) -0.0030(6) -0.0029(7)
C3 0.0248(9) 0.0271(9) 0.0169(8) -0.0103(7) -0.0041(6) -0.0009(7)
C4 0.0359(11) 0.0305(10) 0.0233(9) -0.0123(8) -0.0065(8) 0.0037(8)
C5 0.0567(14) 0.0244(10) 0.0238(9) -0.0062(8) -0.0085(9) -0.0011(9)
C6 0.0527(13) 0.0332(11) 0.0190(9) -0.0079(8) -0.0009(8) -0.0129(9)
C7 0.0322(10) 0.0397(11) 0.0197(8) -0.0146(8) 0.0008(7) -0.0095(8)
C8 0.0238(9) 0.0237(9) 0.0207(8) -0.0116(7) -0.0006(6) 0.0008(7)
C9 0.0256(9) 0.0289(9) 0.0204(8) -0.0124(7) 0.0003(7) -0.0008(7)
C10 0.0348(11) 0.0354(11) 0.0228(9) -0.0146(8) -0.0043(8) 0.0005(8)
C11 0.0476(13) 0.0346(11) 0.0195(9) -0.0120(8) 0.0027(8) -0.0019(9)
C12 0.0388(12) 0.0373(11) 0.0293(10) -0.0149(9) 0.0122(8) -0.0102(9)
C13 0.0274(10) 0.0368(11) 0.0295(10) -0.0175(8) 0.0026(7) -0.0055(8)
C14 0.0214(9) 0.0263(9) 0.0264(9) -0.0105(7) 0.0006(7) 0.0010(7)
C15 0.0220(8) 0.0213(8) 0.0237(8) -0.0100(7) -0.0004(6) -0.0014(6)
C16 0.0221(8) 0.0224(8) 0.0210(8) -0.0100(7) -0.0009(6) -0.0015(6)
C17 0.0223(9) 0.0319(10) 0.0248(9) -0.0107(8) -0.0002(7) 0.0006(7)
C18 0.0349(11) 0.0349(11) 0.0227(9) -0.0108(8) 0.0034(8) 0.0015(8)
C19 0.0353(11) 0.0317(10) 0.0230(9) -0.0111(8) -0.0069(8) 0.0041(8)
C20 0.0235(9) 0.0276(9) 0.0279(9) -0.0110(7) -0.0048(7) 0.0003(7)
C21 0.0193(8) 0.0363(10) 0.0236(9) -0.0155(8) 0.0027(7) -0.0054(7)
C22 0.0453(13) 0.0423(12) 0.0283(10) -0.0134(9) -0.0085(9) -0.0040(10)
C23 0.0550(15) 0.0687(18) 0.0319(12) -0.0267(12) -0.0077(10) -0.0099(13)
C24 0.0451(13) 0.0635(16) 0.0468(14) -0.0398(13) 0.0039(10) -0.0128(12)
C25 0.0420(13) 0.0431(13) 0.0452(13) -0.0269(11) 0.0043(10) -0.0079(10)
C26 0.0331(11) 0.0378(11) 0.0305(10) -0.0182(9) 0.0016(8) -0.0055(8)
C33 0.0201(9) 0.0300(10) 0.0260(9) -0.0069(8) -0.0012(7) -0.0013(7)
C34 0.0131(7) 0.0293(9) 0.0234(8) -0.0093(7) -0.0031(6) 0.0020(6)
C35 0.0222(9) 0.0273(9) 0.0302(9) -0.0135(8) -0.0009(7) -0.0019(7)
C36 0.0263(10) 0.0416(11) 0.0265(9) -0.0183(8) 0.0003(7) 0.0008(8)
C37 0.0267(10) 0.0371(11) 0.0260(9) -0.0074(8) 0.0039(7) -0.0036(8)
C38 0.0229(9) 0.0256(9) 0.0344(10) -0.0096(8) -0.0004(7) -0.0037(7)
C39 0.0182(8) 0.0294(9) 0.0284(9) -0.0154(8) -0.0019(7) 0.0009(7)
C40 0.0235(9) 0.0360(10) 0.0200(8) -0.0076(7) -0.0006(7) -0.0015(7)
C41 0.0213(9) 0.0463(12) 0.0149(8) -0.0031(8) 0.0011(6) -0.0010(8)
C42 0.0321(11) 0.0421(12) 0.0272(10) -0.0009(9) 0.0021(8) 0.0036(9)
C43 0.0495(16) 0.0532(16) 0.0430(14) 0.0058(12) 0.0090(12) 0.0195(12)
C44 0.0356(15) 0.106(3) 0.0366(14) 0.0116(15) 0.0035(11) 0.0305(16)
C45 0.0251(12) 0.126(3) 0.0229(11) -0.0091(14) -0.0042(9) 0.0028(14)
C46 0.0299(11) 0.0807(18) 0.0193(9) -0.0138(10) -0.0025(8) -0.0060(11)
C27A 0.030(2) 0.030(4) 0.020(2) -0.014(2) 0.0004(17) -0.004(2)
C28A 0.0234(15) 0.055(3) 0.0312(17) -0.0189(17) 0.0003(12) 0.0012(16)
C29A 0.0236(16) 0.051(3) 0.041(2) -0.0213(18) 0.0082(13) 0.0000(14)
C30A 0.042(2) 0.043(2) 0.032(2) -0.0127(16) 0.0159(16) -0.0015(18)
C31A 0.058(3) 0.096(4) 0.0230(16) -0.012(2) 0.0065(17) 0.033(3)
C32A 0.035(2) 0.073(3) 0.0253(16) -0.0140(18) 0.0000(14) 0.019(2)
C27B 0.010(3) 0.027(8) 0.029(5) -0.010(5) 0.008(3) -0.004(3)
C28B 0.023(3) 0.100(10) 0.049(5) -0.050(6) 0.008(3) -0.018(4)
C29B 0.022(3) 0.090(9) 0.060(5) -0.052(6) 0.016(3) -0.013(4)
C30B 0.037(4) 0.044(5) 0.029(4) -0.016(3) 0.014(3) -0.006(3)
C31B 0.036(4) 0.093(9) 0.026(3) -0.018(4) 0.007(3) 0.003(4)
C32B 0.023(3) 0.076(7) 0.022(3) -0.019(4) 0.000(2) 0.005(3)

loop_
_atom_type_symbol
_atom_type_description
_atom_type_scat_dispersion_real
_atom_type_scat_dispersion_imag
_atom_type_scat_source
C C 0.0033 0.0016 'International Tables Vol C Tables 4.2.6.8 and 6.1.1.4'
H H 0.0000 0.0000 'International Tables Vol C Tables 4.2.6.8 and 6.1.1.4'
N N 0.0061 0.0033 'International Tables Vol C Tables 4.2.6.8 and 6.1.1.4'
P P 0.1023 0.0942 'International Tables Vol C Tables 4.2.6.8 and 6.1.1.4'
Zr Zr -2.9673 0.5597 'International Tables Vol C Tables 4.2.6.8 and 6.1.1.4'

loop_
_exptl_crystal_face_index_h
_exptl_crystal_face_index_k
_exptl_crystal_face_index_l
_exptl_crystal_face_perp_dist
8 -15 0 0.0558
10 15 7 0.0717
-9 -15 -6 0.0565
-3 -17 -1 0.0519
-14 0 -5 0.0622
14 0 5 0.0622
9 13 -2 0.0449
-9 -13 2 0.0449
1 6 23 0.1096
0 -7 -23 0.0737
-8 15 0 0.0558
-8 -15 -13 0.0623
-13 -1 9 0.0794
12 10 9 0.0705
10 -12 -10 0.0761

loop_
_geom_angle_atom_site_label_1
_geom_angle_atom_site_label_2
_geom_angle_atom_site_label_3
_geom_angle
N1 Zr P 80.71(4)
N1 Zr N2 118.68(6)
N1 Zr C33 111.20(7)
N1 Zr C40 113.12(7)
N2 Zr P 76.29(4)
N2 Zr C33 96.33(7)
N2 Zr C40 120.77(6)
C33 Zr P 168.05(5)
C40 Zr P 85.93(5)
C40 Zr C33 89.98(7)
C1 P Zr 101.40(6)
C1 P C14 103.28(9)
C14 P Zr 103.49(6)
C27A P Zr 137.37(9)
C27A P C1 103.65(12)
C27A P C14 103.57(11)
C27B P Zr 133.8(2)
C27B P C1 107.1(2)
C27B P C14 104.3(2)
C3 N1 Zr 109.32(10)
C8 N1 Zr 132.99(12)
C8 N1 C3 117.20(14)
C16 N2 Zr 107.10(11)
C21 N2 Zr 133.35(12)
C21 N2 C16 118.06(15)
P C1 H1A 110.2
P C1 H1B 110.2
H1A C1 H1B 108.5
C2 C1 P 107.77(12)
C2 C1 H1A 110.2
C2 C1 H1B 110.2
C3 C2 C1 120.11(16)
C7 C2 C1 120.93(17)
C7 C2 C3 118.88(17)
C2 C3 N1 121.47(16)
C4 C3 N1 118.83(16)
C4 C3 C2 119.64(18)
C3 C4 H4 119.8
C5 C4 C3 120.43(19)
C5 C4 H4 119.8
C4 C5 H5 120.1
C6 C5 C4 119.88(19)
C6 C5 H5 120.1
C5 C6 H6 119.9
C5 C6 C7 120.2(2)
C7 C6 H6 119.9
C2 C7 H7 119.5
C6 C7 C2 120.97(19)
C6 C7 H7 119.5
C9 C8 N1 122.42(16)
C13 C8 N1 119.06(16)
C13 C8 C9 118.51(16)
C8 C9 H9 119.9
C10 C9 C8 120.21(18)
C10 C9 H9 119.9
C9 C10 H10 119.5
C11 C10 C9 120.96(19)
C11 C10 H10 119.5
C10 C11 H11 120.3
C12 C11 C10 119.37(18)
C12 C11 H11 120.3
C11 C12 H12 119.9
C11 C12 C13 120.30(19)
C13 C12 H12 119.9
C8 C13 C12 120.61(18)
C8 C13 H13 119.7
C12 C13 H13 119.7
P C14 H14A 109.4
P C14 H14B 109.4
H14A C14 H14B 108.0
C15 C14 P 111.31(12)
C15 C14 H14A 109.4
C15 C14 H14B 109.4
C16 C15 C14 120.90(16)
C20 C15 C14 120.68(16)
C20 C15 C16 118.42(16)
C15 C16 N2 120.08(15)
C17 C16 N2 120.10(16)
C17 C16 C15 119.74(16)
C16 C17 H17 119.6
C18 C17 C16 120.73(17)
C18 C17 H17 119.6
C17 C18 H18 120.2
C19 C18 C17 119.57(18)
C19 C18 H18 120.2
C18 C19 H19 120.0
C18 C19 C20 119.96(17)
C20 C19 H19 120.0
C15 C20 H20 119.3
C19 C20 C15 121.46(17)
C19 C20 H20 119.3
N2 C21 C22 119.37(18)
C26 C21 N2 122.85(17)
C26 C21 C22 117.78(18)
C21 C22 H22 119.8
C23 C22 C21 120.5(2)
C23 C22 H22 119.8
C22 C23 H23 119.4
C24 C23 C22 121.2(2)
C24 C23 H23 119.4
C23 C24 H24 120.5
C23 C24 C25 119.0(2)
C25 C24 H24 120.5
C24 C25 H25 119.7
C24 C25 C26 120.7(2)
C26 C25 H25 119.7
C21 C26 C25 120.9(2)
C21 C26 H26 119.5
C25 C26 H26 119.5
Zr C33 H33A 106.3(15)
Zr C33 H33B 101.0(13)
H33A C33 H33B 109.5(19)
C34 C33 Zr 119.03(12)
C34 C33 H33A 112.1(15)
C34 C33 H33B 108.2(14)
C35 C34 C33 121.27(17)
C39 C34 C33 121.79(17)
C39 C34 C35 116.94(17)
C34 C35 H35 119.3
C36 C35 C34 121.33(18)
C36 C35 H35 119.3
C35 C36 H36 119.7
C37 C36 C35 120.59(18)
C37 C36 H36 119.7
C36 C37 H37 120.6
C36 C37 C38 118.89(18)
C38 C37 H37 120.6
C37 C38 H38 119.6
C39 C38 C37 120.70(18)
C39 C38 H38 119.6
C34 C39 H39 119.2
C38 C39 C34 121.55(17)
C38 C39 H39 119.2
Zr C40 H40A 108.2
Zr C40 H40B 108.2
H40A C40 H40B 107.3
C41 C40 Zr 116.54(12)
C41 C40 H40A 108.2
C41 C40 H40B 108.2
C42 C41 C40 121.60(18)
C42 C41 C46 117.4(2)
C46 C41 C40 120.9(2)
C41 C42 H42 119.4
C43 C42 C41 121.3(2)
C43 C42 H42 119.4
C42 C43 H43 119.9
C44 C43 C42 120.2(3)
C44 C43 H43 119.9
C43 C44 H44 120.5
C45 C44 C43 119.1(2)
C45 C44 H44 120.5
C44 C45 H45 119.4
C44 C45 C46 121.1(3)
C46 C45 H45 119.4
C41 C46 H46 119.6
C45 C46 C41 120.9(3)
C45 C46 H46 119.6
C28A C27A P 120.62(17)
C28A C27A C32A 120.0
C32A C27A P 119.38(17)
C27A C28A H28A 120.0
C27A C28A C29A 120.0
C29A C28A H28A 120.0
C28A C29A H29A 120.0
C30A C29A C28A 120.0
C30A C29A H29A 120.0
C29A C30A H30A 120.0
C29A C30A C31A 120.0
C31A C30A H30A 120.0
C30A C31A H31A 120.0
C32A C31A C30A 120.0
C32A C31A H31A 120.0
C27A C32A H32A 120.0
C31A C32A C27A 120.0
C31A C32A H32A 120.0
C28B C27B P 123.1(4)
C28B C27B C32B 120.0
C32B C27B P 116.9(3)
C27B C28B H28B 120.0
C27B C28B C29B 120.0
C29B C28B H28B 120.0
C28B C29B H29B 120.0
C30B C29B C28B 120.0
C30B C29B H29B 120.0
C29B C30B H30B 120.0
C31B C30B C29B 120.0
C31B C30B H30B 120.0
C30B C31B H31B 120.0
C30B C31B C32B 120.0
C32B C31B H31B 120.0
C27B C32B H32B 120.0
C31B C32B C27B 120.0
C31B C32B H32B 120.0

loop_
_geom_bond_atom_site_label_1
_geom_bond_atom_site_label_2
_geom_bond_distance
Zr P 2.8708(5)
Zr N1 2.0785(14)
Zr N2 2.0870(16)
Zr C33 2.2985(19)
Zr C40 2.2892(18)
P C1 1.8418(18)
P C14 1.8434(19)
P C27A 1.837(2)
P C27B 1.804(5)
N1 C3 1.442(2)
N1 C8 1.425(2)
N2 C16 1.442(2)
N2 C21 1.404(2)
C1 H1A 0.9900
C1 H1B 0.9900
C1 C2 1.505(3)
C2 C3 1.410(2)
C2 C7 1.394(3)
C3 C4 1.398(3)
C4 H4 0.9500
C4 C5 1.394(3)
C5 H5 0.9500
C5 C6 1.382(3)
C6 H6 0.9500
C6 C7 1.389(3)
C7 H7 0.9500
C8 C9 1.403(2)
C8 C13 1.391(3)
C9 H9 0.9500
C9 C10 1.385(3)
C10 H10 0.9500
C10 C11 1.383(3)
C11 H11 0.9500
C11 C12 1.382(3)
C12 H12 0.9500
C12 C13 1.397(3)
C13 H13 0.9500
C14 H14A 0.9900
C14 H14B 0.9900
C14 C15 1.510(2)
C15 C16 1.411(2)
C15 C20 1.389(2)
C16 C17 1.392(2)
C17 H17 0.9500
C17 C18 1.391(3)
C18 H18 0.9500
C18 C19 1.384(3)
C19 H19 0.9500
C19 C20 1.387(3)
C20 H20 0.9500
C21 C22 1.406(3)
C21 C26 1.391(3)
C22 H22 0.9500
C22 C23 1.384(3)
C23 H23 0.9500
C23 C24 1.377(4)
C24 H24 0.9500
C24 C25 1.380(3)
C25 H25 0.9500
C25 C26 1.392(3)
C26 H26 0.9500
C33 H33A 0.87(2)
C33 H33B 0.93(2)
C33 C34 1.477(3)
C34 C35 1.402(2)
C34 C39 1.402(3)
C35 H35 0.9500
C35 C36 1.392(3)
C36 H36 0.9500
C36 C37 1.379(3)
C37 H37 0.9500
C37 C38 1.390(3)
C38 H38 0.9500
C38 C39 1.380(3)
C39 H39 0.9500
C40 H40A 0.9900
C40 H40B 0.9900
C40 C41 1.493(3)
C41 C42 1.392(3)
C41 C46 1.403(3)
C42 H42 0.9500
C42 C43 1.391(3)
C43 H43 0.9500
C43 C44 1.385(4)
C44 H44 0.9500
C44 C45 1.375(5)
C45 H45 0.9500
C45 C46 1.381(4)
C46 H46 0.9500
C27A C28A 1.3900
C27A C32A 1.3900
C28A H28A 0.9500
C28A C29A 1.3900
C29A H29A 0.9500
C29A C30A 1.3900
C30A H30A 0.9500
C30A C31A 1.3900
C31A H31A 0.9500
C31A C32A 1.3900
C32A H32A 0.9500
C27B C28B 1.3900
C27B C32B 1.3900
C28B H28B 0.9500
C28B C29B 1.3900
C29B H29B 0.9500
C29B C30B 1.3900
C30B H30B 0.9500
C30B C31B 1.3900
C31B H31B 0.9500
C31B C32B 1.3900
C32B H32B 0.9500

loop_
_geom_torsion_atom_site_label_1
_geom_torsion_atom_site_label_2
_geom_torsion_atom_site_label_3
_geom_torsion_atom_site_label_4
_geom_torsion
Zr P C1 C2 -48.94(13)
Zr P C14 C15 -32.86(13)
Zr P C27A C28A -175.9(2)
Zr P C27A C32A 4.5(3)
Zr P C27B C28B 154.4(6)
Zr P C27B C32B -27.6(7)
Zr N1 C3 C2 -82.69(16)
Zr N1 C3 C4 94.57(16)
Zr N1 C8 C9 140.63(15)
Zr N1 C8 C13 -38.5(2)
Zr N2 C16 C15 -83.48(16)
Zr N2 C16 C17 93.22(17)
Zr N2 C21 C22 -8.5(3)
Zr N2 C21 C26 171.21(14)
Zr C33 C34 C35 102.97(18)
Zr C33 C34 C39 -77.1(2)
Zr C40 C41 C42 85.4(2)
Zr C40 C41 C46 -91.31(19)
P C1 C2 C3 70.70(18)
P C1 C2 C7 -105.94(16)
P C14 C15 C16 64.0(2)
P C14 C15 C20 -116.07(16)
P C27A C28A C29A -179.7(2)
P C27A C32A C31A 179.7(2)
P C27B C28B C29B 178.0(6)
P C27B C32B C31B -178.1(5)
N1 C3 C4 C5 -175.91(16)
N1 C8 C9 C10 -176.95(16)
N1 C8 C13 C12 177.25(17)
N2 C16 C17 C18 -174.69(17)
N2 C21 C22 C23 -179.9(2)
N2 C21 C26 C25 179.72(18)
C1 P C14 C15 72.54(14)
C1 P C27A C28A 59.8(3)
C1 P C27A C32A -119.9(3)
C1 P C27B C28B 28.8(6)
C1 P C27B C32B -153.2(6)
C1 C2 C3 N1 -1.5(2)
C1 C2 C3 C4 -178.77(15)
C1 C2 C7 C6 177.75(16)
C2 C3 C4 C5 1.4(3)
C3 N1 C8 C9 -30.4(2)
C3 N1 C8 C13 150.46(17)
C3 C2 C7 C6 1.1(3)
C3 C4 C5 C6 0.3(3)
C4 C5 C6 C7 -1.3(3)
C5 C6 C7 C2 0.6(3)
C7 C2 C3 N1 175.18(15)
C7 C2 C3 C4 -2.1(2)
C8 N1 C3 C2 90.36(19)
C8 N1 C3 C4 -92.38(19)
C8 C9 C10 C11 -1.2(3)
C9 C8 C13 C12 -1.9(3)
C9 C10 C11 C12 -0.2(3)
C10 C11 C12 C13 0.5(3)
C11 C12 C13 C8 0.6(3)
C13 C8 C9 C10 2.2(3)
C14 P C1 C2 -155.93(12)
C14 P C27A C28A -47.8(3)
C14 P C27A C32A 132.5(3)
C14 P C27B C28B -80.2(6)
C14 P C27B C32B 97.8(7)
C14 C15 C16 N2 -7.4(2)
C14 C15 C16 C17 175.91(17)
C14 C15 C20 C19 -177.08(17)
C15 C16 C17 C18 2.0(3)
C16 N2 C21 C22 -172.46(17)
C16 N2 C21 C26 7.2(3)
C16 C15 C20 C19 2.8(3)
C16 C17 C18 C19 1.2(3)
C17 C18 C19 C20 -2.4(3)
C18 C19 C20 C15 0.4(3)
C20 C15 C16 N2 172.74(16)
C20 C15 C16 C17 -4.0(3)
C21 N2 C16 C15 84.4(2)
C21 N2 C16 C17 -98.9(2)
C21 C22 C23 C24 0.3(4)
C22 C21 C26 C25 -0.6(3)
C22 C23 C24 C25 -1.0(4)
C23 C24 C25 C26 0.8(4)
C24 C25 C26 C21 0.0(3)
C26 C21 C22 C23 0.4(3)
C33 C34 C35 C36 179.06(17)
C33 C34 C39 C38 -179.33(16)
C34 C35 C36 C37 0.4(3)
C35 C34 C39 C38 0.6(3)
C35 C36 C37 C38 0.3(3)
C36 C37 C38 C39 -0.6(3)
C37 C38 C39 C34 0.1(3)
C39 C34 C35 C36 -0.8(3)
C40 C41 C42 C43 -175.49(19)
C40 C41 C46 C45 175.07(19)
C41 C42 C43 C44 0.3(4)
C42 C41 C46 C45 -1.8(3)
C42 C43 C44 C45 -1.5(4)
C43 C44 C45 C46 1.0(4)
C44 C45 C46 C41 0.6(4)
C46 C41 C42 C43 1.3(3)
C27A P C1 C2 96.29(15)
C27A P C14 C15 -179.61(15)
C27A C28A C29A C30A 0.0
C28A C27A C32A C31A 0.0
C28A C29A C30A C31A 0.0
C29A C30A C31A C32A 0.0
C30A C31A C32A C27A 0.0
C32A C27A C28A C29A 0.0
C27B P C1 C2 94.3(3)
C27B P C14 C15 -175.7(2)
C27B C28B C29B C30B 0.0
C28B C27B C32B C31B 0.0
C28B C29B C30B C31B 0.0
C29B C30B C31B C32B 0.0
C30B C31B C32B C27B 0.0
C32B C27B C28B C29B 0.0

loop_
_platon_squeeze_void_nr
_platon_squeeze_void_average_x
_platon_squeeze_void_average_y
_platon_squeeze_void_average_z
_platon_squeeze_void_volume
_platon_squeeze_void_count_electrons
_platon_squeeze_void_content
1 0.001 0.500 -0.000 342 97 toluene

loop_
_exptl_oxdiff_crystal_face_indexfrac_h
_exptl_oxdiff_crystal_face_indexfrac_k
_exptl_oxdiff_crystal_face_indexfrac_l
_exptl_oxdiff_crystal_face_x
_exptl_oxdiff_crystal_face_y
_exptl_oxdiff_crystal_face_z
8.0355 -14.9542 -0.0167 0.0499 -0.3062 -0.9963
9.9678 15.0193 6.9879 -1.0016 0.1476 0.1533
-8.9672 -15.0161 -5.9903 0.9504 -0.1331 -0.2158
-2.9594 -16.9939 -1.0040 0.7051 -0.0997 -0.6590
-14.0022 -0.0509 -4.9781 0.7414 0.1403 0.6442
14.0022 0.0509 4.9781 -0.7414 -0.1403 -0.6442
8.9665 13.0228 -2.0013 -0.9090 -0.1879 0.3282
-8.9665 -13.0228 2.0013 0.9090 0.1879 -0.3282
1.0014 5.9841 22.9746 -0.1811 0.9011 -0.3481
0.0010 -6.9792 -22.9762 0.1593 -0.9326 0.2645
-8.0355 14.9542 0.0167 -0.0499 0.3062 0.9963
-8.0000 -15.0000 -13.0000 0.8777 -0.4239 -0.0707
-13.0000 -1.0000 9.0000 0.7582 0.6438 0.2033
12.0000 10.0000 9.0000 -0.9432 0.1377 -0.2084
10.0000 -12.0000 -10.0000 -0.1799 -0.7116 -0.6742
